data_7034836
loop_
_publ_author_name
'Wen, He-Rui'
'Bao, Jun'
'Liu, Sui-Jun'
'Liu, Cai-Ming'
'Zhang, Cai-Wei'
'Tang, Yun-Zhi'

_publ_section_title
;
 Temperature-controlled polymorphism of chiral Cu(II)-Ln(III) dinuclear
 complexes exhibiting slow magnetic relaxation.
;
_journal_issue 24
_journal_name_full 'Dalton transactions (Cambridge, England : 2003)'
_journal_page_first 11191
_journal_page_last 11201
_journal_paper_doi 10.1039/c5dt00789e
_journal_volume 44
_journal_year 2015
_chemical_absolute_configuration rmad
_chemical_formula_sum 'C22 H24 Cu N5 O13 Yb'
_chemical_formula_weight 803.04
_chemical_name_systematic
; 
 ? 
;
_space_group_IT_number 4
_symmetry_cell_setting monoclinic
_symmetry_space_group_name_Hall 'P 2yb'
_symmetry_space_group_name_H-M 'P 1 21 1'
_atom_sites_solution_hydrogens geom
_atom_sites_solution_primary direct
_atom_sites_solution_secondary difmap
_audit_creation_method SHELXL-97
_audit_update_record
;
2015-04-21 deposited with the CCDC.
2015-05-06 downloaded from the CCDC.
;
_cell_angle_alpha 90.00
_cell_angle_beta 104.4750(10)
_cell_angle_gamma 90.00
_cell_formula_units_Z 4
_cell_length_a 11.2822(8)
_cell_length_b 15.1434(11)
_cell_length_c 15.8487(11)
_cell_measurement_temperature 296(2)
_cell_volume 2621.8(3)
_computing_cell_refinement 'Bruker SMART'
_computing_data_collection 'Bruker SMART'
_computing_data_reduction 'Bruker SAINT'
_computing_molecular_graphics 'Bruker SHELXTL'
_computing_publication_material 'Bruker SHELXTL'
_computing_structure_refinement 'SHELXL-97 (Sheldrick, 1997)'
_computing_structure_solution 'SHELXS-97 (Sheldrick, 1990)'
_diffrn_ambient_temperature 296(2)
_diffrn_measured_fraction_theta_full 0.983
_diffrn_measured_fraction_theta_max 0.983
_diffrn_measurement_device_type 'D8 QUEST'
_diffrn_measurement_method \w
_diffrn_radiation_monochromator graphite
_diffrn_radiation_source 'fine-focus sealed tube'
_diffrn_radiation_type MoK\a
_diffrn_radiation_wavelength 0.71073
_diffrn_reflns_av_R_equivalents 0.0202
_diffrn_reflns_av_sigmaI/netI 0.0445
_diffrn_reflns_limit_h_max 13
_diffrn_reflns_limit_h_min -14
_diffrn_reflns_limit_k_max 19
_diffrn_reflns_limit_k_min -12
_diffrn_reflns_limit_l_max 20
_diffrn_reflns_limit_l_min -18
_diffrn_reflns_number 15112
_diffrn_reflns_theta_full 27.48
_diffrn_reflns_theta_max 27.48
_diffrn_reflns_theta_min 4.77
_diffrn_standards_decay_% 0
_diffrn_standards_interval_count 0
_diffrn_standards_interval_time 0
_diffrn_standards_number 0
_exptl_absorpt_coefficient_mu 4.435
_exptl_absorpt_correction_T_max 0.4708
_exptl_absorpt_correction_T_min 0.3496
_exptl_absorpt_correction_type multi-scan
_exptl_absorpt_process_details CrystalClear
_exptl_crystal_colour red
_exptl_crystal_density_diffrn 2.034
_exptl_crystal_density_method 'not measured'
_exptl_crystal_description block
_exptl_crystal_F_000 1576
_exptl_crystal_size_max 0.30
_exptl_crystal_size_mid 0.25
_exptl_crystal_size_min 0.20
_refine_diff_density_max 1.054
_refine_diff_density_min -1.877
_refine_diff_density_rms 0.103
_refine_ls_abs_structure_details 'Flack H D (1983), Acta Cryst. A39, 876-881'
_refine_ls_abs_structure_Flack -0.004(7)
_refine_ls_extinction_method none
_refine_ls_goodness_of_fit_ref 0.990
_refine_ls_hydrogen_treatment mixed
_refine_ls_matrix_type full
_refine_ls_number_parameters 757
_refine_ls_number_reflns 9867
_refine_ls_number_restraints 1
_refine_ls_restrained_S_all 0.990
_refine_ls_R_factor_all 0.0274
_refine_ls_R_factor_gt 0.0256
_refine_ls_shift/su_max 0.001
_refine_ls_shift/su_mean 0.000
_refine_ls_structure_factor_coef Fsqd
_refine_ls_weighting_details 'calc w=1/[\s^2^(Fo^2^)+(0.0222P)^2^+0.0000P] where P=(Fo^2^+2Fc^2^)/3'
_refine_ls_weighting_scheme calc
_refine_ls_wR_factor_gt 0.0578
_refine_ls_wR_factor_ref 0.0584
_reflns_number_gt 9348
_reflns_number_total 9867
_reflns_threshold_expression >2sigma(I)
_cod_data_source_file c5dt00789e2.cif
_cod_data_source_block 10
_cod_depositor_comments
;
The following automatic conversions were performed:

'_symmetry_cell_setting' value 'Monoclinic' changed to 'monoclinic'
according to
/usr/data/users/saulius/crontab/automatic-downloads/rss-feeds/RSC/lib/dictionaries/cif_core.dic
dictionary named 'cif_core.dic' version 2.4.2 from 2011-04-26.

Automatic conversion script
Id: cif_fix_values 3271 2015-04-21 07:52:19Z andrius 

 Adding full bibliography for 7034824--7034836.cif.
;
_cod_original_sg_symbol_H-M P2(1)
_cod_database_code 7034836

loop_
_symmetry_equiv_pos_as_xyz
'x, y, z'
'-x, y+1/2, -z'

loop_
_atom_site_label
_atom_site_type_symbol
_atom_site_fract_x
_atom_site_fract_y
_atom_site_fract_z
_atom_site_U_iso_or_equiv
_atom_site_adp_type
_atom_site_occupancy
_atom_site_symmetry_multiplicity
_atom_site_calc_flag
_atom_site_refinement_flags
Yb1 Yb 0.346376(17) 0.647779(13) -0.016367(12) 0.02788(6) Uani 1 1 d .
Cu1 Cu 0.31614(5) 0.75855(5) 0.15326(4) 0.02836(15) Uani 1 1 d .
O1 O 0.3393(3) 0.6387(3) 0.1244(2) 0.0286(8) Uani 1 1 d .
O3 O 0.3933(3) 0.5007(3) 0.0518(2) 0.0327(9) Uani 1 1 d .
O6 O 0.2216(4) 0.5545(5) -0.1216(3) 0.0482(12) Uani 1 1 d .
O4 O 0.2258(3) 0.7544(3) -0.1334(3) 0.0340(10) Uani 1 1 d .
O2 O 0.2573(3) 0.7673(3) 0.0298(2) 0.0328(9) Uani 1 1 d .
O5 O 0.1466(3) 0.5903(3) -0.0154(3) 0.0409(10) Uani 1 1 d .
N1 N 0.3799(3) 0.7419(3) 0.2763(3) 0.0248(9) Uani 1 1 d .
O7 O 0.4603(4) 0.5846(4) -0.1083(3) 0.0508(13) Uani 1 1 d .
N4 N 0.5105(4) 0.6530(5) -0.1272(3) 0.0457(12) Uani 1 1 d .
O8 O 0.4747(4) 0.7245(4) -0.0993(3) 0.0539(13) Uani 1 1 d .
O9 O 0.5551(3) 0.6449(4) 0.0618(3) 0.0560(12) Uani 1 1 d .
C14 C 0.2433(4) 0.8454(4) -0.0124(3) 0.0257(11) Uani 1 1 d .
N2 N 0.2873(3) 0.8796(3) 0.1779(2) 0.0265(9) Uani 1 1 d .
N3 N 0.1333(4) 0.5457(4) -0.0849(3) 0.0387(12) Uani 1 1 d .
C13 C 0.4769(5) 0.4283(5) 0.1941(4) 0.0376(14) Uani 1 1 d .
H13A H 0.4961 0.3768 0.1685 0.045 Uiso 1 1 calc R
C12 C 0.3947(4) 0.5773(4) 0.1792(3) 0.0255(12) Uani 1 1 d .
N5 N 0.5881(4) 0.7193(5) 0.0986(4) 0.0528(16) Uani 1 1 d .
O11 O 0.0457(4) 0.4998(4) -0.1136(3) 0.0672(15) Uani 1 1 d .
C11 C 0.4153(4) 0.6702(4) 0.3146(3) 0.0295(14) Uani 1 1 d .
H11A H 0.4367 0.6704 0.3752 0.035 Uiso 1 1 calc R
C10 C 0.4252(4) 0.5864(4) 0.2706(3) 0.0291(13) Uani 1 1 d .
C9 C 0.4282(5) 0.4253(4) 0.0075(4) 0.0383(14) Uani 1 1 d .
H9A H 0.4416 0.3753 0.0459 0.057 Uiso 1 1 calc R
H9B H 0.5022 0.4386 -0.0095 0.057 Uiso 1 1 calc R
H9C H 0.3641 0.4121 -0.0433 0.057 Uiso 1 1 calc R
C8 C 0.5015(5) 0.4358(5) 0.2842(4) 0.0462(16) Uani 1 1 d .
H8A H 0.5342 0.3882 0.3195 0.055 Uiso 1 1 calc R
C7A C 0.4236(4) 0.4988(4) 0.1433(3) 0.0247(11) Uani 1 1 d .
O12 O 0.5883(4) 0.6506(6) -0.1661(4) 0.0872(18) Uani 1 1 d .
C6 C 0.2248(4) 0.8397(4) -0.1036(3) 0.0268(12) Uani 1 1 d .
O13 O 0.6960(4) 0.7322(5) 0.1308(4) 0.090(2) Uani 1 1 d .
C5 C 0.2295(5) 1.0039(4) -0.0258(4) 0.0390(14) Uani 1 1 d .
H5A H 0.2310 1.0593 -0.0002 0.047 Uiso 1 1 calc R
C4 C 0.2440(4) 0.9279(4) 0.0271(3) 0.0303(12) Uani 1 1 d .
C3 C 0.4771(5) 0.5146(5) 0.3212(4) 0.0438(16) Uani 1 1 d .
H3A H 0.4959 0.5195 0.3816 0.053 Uiso 1 1 calc R
C2 C 0.2205(6) 0.7430(5) -0.2236(4) 0.0488(17) Uani 1 1 d .
H2A H 0.1716 0.7891 -0.2566 0.073 Uiso 1 1 calc R
H2B H 0.1847 0.6867 -0.2428 0.073 Uiso 1 1 calc R
H2C H 0.3018 0.7456 -0.2320 0.073 Uiso 1 1 calc R
C1 C 0.2627(4) 0.9401(4) 0.1211(3) 0.0322(11) Uani 1 1 d .
H1A H 0.2559 0.9973 0.1408 0.039 Uiso 1 1 calc R
O10 O 0.5099(5) 0.7740(4) 0.0961(6) 0.116(3) Uani 1 1 d .
C22 C 0.2131(5) 0.9976(5) -0.1146(4) 0.0436(16) Uani 1 1 d .
H22 H 0.2033 1.0486 -0.1484 0.052 Uiso 1 1 calc R
C21 C 0.4005(5) 0.8263(4) 0.4175(3) 0.0366(14) Uani 1 1 d .
H21A H 0.4669 0.7882 0.4473 0.044 Uiso 1 1 calc R
H21B H 0.3245 0.8024 0.4259 0.044 Uiso 1 1 calc R
C20 C 0.3252(5) 0.9856(4) 0.3080(4) 0.0392(14) Uani 1 1 d .
H20A H 0.4025 1.0055 0.2985 0.047 Uiso 1 1 calc R
H20B H 0.2616 1.0256 0.2777 0.047 Uiso 1 1 calc R
C19 C 0.2977(4) 0.8924(3) 0.2718(3) 0.0287(11) Uani 1 1 d .
H19A H 0.2196 0.8744 0.2829 0.034 Uiso 1 1 calc R
C18 C 0.2111(5) 0.9158(5) -0.1537(4) 0.0348(14) Uani 1 1 d .
H18A H 0.2005 0.9118 -0.2137 0.042 Uiso 1 1 calc R
C17 C 0.3956(4) 0.8289(3) 0.3220(3) 0.0270(11) Uani 1 1 d .
H17A H 0.4745 0.8525 0.3171 0.032 Uiso 1 1 calc R
C16 C 0.4203(6) 0.9193(4) 0.4559(3) 0.0457(15) Uani 1 1 d .
H16A H 0.4119 0.9177 0.5153 0.055 Uiso 1 1 calc R
H16B H 0.5033 0.9378 0.4578 0.055 Uiso 1 1 calc R
C15 C 0.3317(5) 0.9869(5) 0.4048(3) 0.0448(14) Uani 1 1 d .
H15A H 0.2507 0.9756 0.4131 0.054 Uiso 1 1 calc R
H15B H 0.3566 1.0453 0.4276 0.054 Uiso 1 1 calc R
C30 C 0.0044(5) 0.7626(5) 0.2137(4) 0.0464(17) Uani 1 1 d .
H30A H -0.0339 0.8082 0.1778 0.056 Uiso 1 1 calc R
C29 C 0.1886(4) 0.2588(4) 0.3814(3) 0.0311(11) Uani 1 1 d .
H29A H 0.1788 0.2008 0.3615 0.037 Uiso 1 1 calc R
C28 C 0.2774(4) 0.3635(4) 0.6064(4) 0.0303(13) Uani 1 1 d .
C27 C 0.1669(4) 0.3805(4) 0.1829(3) 0.0285(11) Uani 1 1 d .
H27A H 0.2559 0.3728 0.1951 0.034 Uiso 1 1 calc R
C26 C 0.0881(4) 0.7051(4) 0.3555(4) 0.0296(12) Uani 1 1 d .
O26 O -0.1977(4) 0.4816(5) 0.3905(5) 0.100(3) Uani 1 1 d .
C25 C 0.0344(5) 0.6878(5) 0.1766(4) 0.0425(15) Uani 1 1 d .
H25A H 0.0180 0.6836 0.1162 0.051 Uiso 1 1 calc R
C24 C 0.1184(4) 0.3049(3) 0.2290(3) 0.0274(10) Uani 1 1 d .
H24A H 0.0292 0.3113 0.2159 0.033 Uiso 1 1 calc R
C23 C 0.3146(6) 0.4647(5) 0.7282(3) 0.0504(17) Uani 1 1 d .
H23A H 0.3617 0.4170 0.7598 0.076 Uiso 1 1 calc R
H23B H 0.2368 0.4678 0.7423 0.076 Uiso 1 1 calc R
H23C H 0.3579 0.5192 0.7438 0.076 Uiso 1 1 calc R
O15 O 0.1780(3) 0.5668(3) 0.3760(2) 0.0306(8) Uani 1 1 d .
C42 C 0.1182(5) 0.3758(5) 0.0842(4) 0.0386(14) Uani 1 1 d .
H42A H 0.1552 0.4220 0.0569 0.046 Uiso 1 1 calc R
H42B H 0.0303 0.3846 0.0686 0.046 Uiso 1 1 calc R
C41 C 0.1446(5) 0.2159(4) 0.1964(4) 0.0353(13) Uani 1 1 d .
H41A H 0.1060 0.1704 0.2234 0.042 Uiso 1 1 calc R
H41B H 0.2322 0.2053 0.2118 0.042 Uiso 1 1 calc R
C40 C 0.2701(5) 0.2073(5) 0.6187(4) 0.0424(15) Uani 1 1 d .
H40A H 0.2782 0.1570 0.6534 0.051 Uiso 1 1 calc R
C44 C 0.1491(6) 0.2850(5) 0.0523(4) 0.0473(15) Uani 1 1 d .
H44A H 0.1161 0.2807 -0.0102 0.057 Uiso 1 1 calc R
H44B H 0.2373 0.2781 0.0646 0.057 Uiso 1 1 calc R
C43 C 0.0955(5) 0.2119(4) 0.0976(4) 0.0468(15) Uani 1 1 d .
H43A H 0.1154 0.1550 0.0766 0.056 Uiso 1 1 calc R
H43B H 0.0070 0.2175 0.0829 0.056 Uiso 1 1 calc R
O23 O -0.0343(4) 0.4291(4) 0.3675(4) 0.0675(15) Uani 1 1 d .
Yb2 Yb 0.171933(17) 0.561690(13) 0.518038(13) 0.02841(6) Uani 1 1 d .
Cu2 Cu 0.17568(6) 0.44453(5) 0.34852(4) 0.02981(16) Uani 1 1 d .
O19 O 0.2991(4) 0.6571(5) 0.6182(3) 0.0510(12) Uani 1 1 d .
O14 O 0.2289(3) 0.4325(3) 0.4712(2) 0.0296(8) Uani 1 1 d .
O16 O 0.2955(3) 0.4495(3) 0.6345(3) 0.0344(10) Uani 1 1 d .
O20 O 0.0624(4) 0.6176(4) 0.6142(3) 0.0509(13) Uani 1 1 d .
O17 O 0.1190(3) 0.7057(3) 0.4462(2) 0.0329(9) Uani 1 1 d .
O22 O -0.0321(3) 0.5525(4) 0.4411(3) 0.0493(12) Uani 1 1 d .
N7 N 0.1459(3) 0.4620(3) 0.2258(3) 0.0288(10) Uani 1 1 d .
O18 O 0.3798(3) 0.6033(3) 0.5204(3) 0.0432(10) Uani 1 1 d .
O21 O 0.0525(4) 0.4767(4) 0.6008(3) 0.0534(13) Uani 1 1 d .
N9 N 0.0187(4) 0.5447(4) 0.6336(3) 0.0413(14) Uani 1 1 d .
N6 N 0.1671(3) 0.3206(3) 0.3245(3) 0.0274(9) Uani 1 1 d .
C39 C 0.0290(5) 0.7735(4) 0.3037(4) 0.0381(14) Uani 1 1 d .
H39A H 0.0065 0.8247 0.3281 0.046 Uiso 1 1 calc R
N8 N 0.3917(4) 0.6541(5) 0.5848(3) 0.0461(12) Uani 1 1 d .
C38 C 0.0858(6) 0.7836(5) 0.4878(4) 0.0454(16) Uani 1 1 d .
H38A H 0.0691 0.8313 0.4466 0.068 Uiso 1 1 calc R
H38B H 0.1521 0.7997 0.5362 0.068 Uiso 1 1 calc R
H38C H 0.0142 0.7714 0.5081 0.068 Uiso 1 1 calc R
C37 C 0.2446(4) 0.3566(4) 0.5156(3) 0.0262(11) Uani 1 1 d .
C36 C 0.1197(4) 0.6274(4) 0.3199(3) 0.0254(12) Uani 1 1 d .
C35 C 0.1112(4) 0.5358(4) 0.1867(4) 0.0329(14) Uani 1 1 d .
H35A H 0.0989 0.5369 0.1265 0.039 Uiso 1 1 calc R
N10 N -0.0893(4) 0.4883(4) 0.4002(3) 0.0412(13) Uani 1 1 d .
C34 C 0.0900(4) 0.6169(4) 0.2287(4) 0.0313(13) Uani 1 1 d .
O25 O -0.0505(4) 0.5426(4) 0.6807(3) 0.0681(16) Uani 1 1 d .
C33 C 0.2886(5) 0.2890(5) 0.6580(4) 0.0375(15) Uani 1 1 d .
H33A H 0.3083 0.2940 0.7184 0.045 Uiso 1 1 calc R
C32 C 0.2274(4) 0.2732(4) 0.4750(3) 0.0283(11) Uani 1 1 d .
C31 C 0.2401(5) 0.1981(4) 0.5300(4) 0.0368(13) Uani 1 1 d .
H31A H 0.2278 0.1420 0.5055 0.044 Uiso 1 1 calc R
O24 O 0.4829(4) 0.6963(4) 0.6130(4) 0.0781(19) Uani 1 1 d .

loop_
_atom_site_aniso_label
_atom_site_aniso_U_11
_atom_site_aniso_U_22
_atom_site_aniso_U_33
_atom_site_aniso_U_23
_atom_site_aniso_U_13
_atom_site_aniso_U_12
Yb1 0.03826(10) 0.02513(15) 0.02203(11) -0.00223(10) 0.01090(7) 0.00339(10)
Cu1 0.0433(3) 0.0224(4) 0.0184(3) -0.0025(3) 0.0061(2) 0.0040(3)
O1 0.0448(16) 0.020(2) 0.0207(16) -0.0031(17) 0.0078(12) 0.0087(16)
O3 0.0396(18) 0.028(3) 0.031(2) -0.0040(18) 0.0090(14) 0.0028(15)
O6 0.055(2) 0.059(4) 0.032(2) -0.015(3) 0.0152(16) -0.008(3)
O4 0.049(2) 0.030(3) 0.024(2) -0.0028(18) 0.0114(15) 0.0019(18)
O2 0.0485(19) 0.025(2) 0.0228(18) 0.0030(16) 0.0051(14) 0.0041(16)
O5 0.0424(18) 0.046(3) 0.036(2) -0.0041(19) 0.0128(15) 0.0016(17)
N1 0.0313(18) 0.021(3) 0.021(2) -0.0046(19) 0.0058(15) 0.0004(17)
O7 0.064(2) 0.050(4) 0.049(3) -0.020(2) 0.032(2) -0.021(2)
N4 0.041(2) 0.061(4) 0.037(2) 0.002(3) 0.0150(18) -0.011(3)
O8 0.062(3) 0.041(3) 0.062(3) 0.010(3) 0.021(2) -0.003(2)
O9 0.055(2) 0.063(4) 0.046(2) -0.008(3) 0.0056(17) -0.019(3)
C14 0.027(2) 0.024(3) 0.025(2) -0.001(2) 0.0044(17) 0.0025(19)
N2 0.0318(18) 0.027(3) 0.0212(18) -0.0022(17) 0.0080(15) 0.0032(17)
N3 0.047(2) 0.033(3) 0.035(3) -0.004(2) 0.0080(18) 0.000(2)
C13 0.039(3) 0.031(4) 0.041(3) 0.001(3) 0.006(2) 0.003(2)
C12 0.0245(19) 0.026(4) 0.025(2) 0.010(2) 0.0052(16) 0.0004(19)
N5 0.041(3) 0.066(5) 0.053(3) 0.001(3) 0.015(2) -0.005(3)
O11 0.067(3) 0.072(4) 0.057(3) -0.012(3) 0.005(2) -0.025(3)
C11 0.034(2) 0.038(4) 0.017(2) -0.003(2) 0.0061(17) -0.004(2)
C10 0.034(2) 0.024(4) 0.029(3) -0.001(2) 0.0087(19) -0.0011(19)
C9 0.053(3) 0.023(4) 0.045(3) -0.010(3) 0.022(2) 0.006(2)
C8 0.062(3) 0.024(4) 0.045(4) 0.012(3) -0.001(3) 0.008(3)
C7A 0.025(2) 0.023(3) 0.028(3) -0.001(2) 0.0095(17) -0.0011(18)
O12 0.072(3) 0.117(5) 0.095(4) 0.004(4) 0.062(3) -0.019(4)
C6 0.025(2) 0.030(3) 0.025(3) 0.005(2) 0.0052(17) 0.0018(19)
O13 0.054(3) 0.122(6) 0.085(4) -0.042(4) 0.000(3) -0.021(3)
C5 0.050(3) 0.023(3) 0.044(3) 0.000(3) 0.012(2) 0.007(2)
C4 0.032(2) 0.030(3) 0.030(3) 0.003(2) 0.0089(19) 0.005(2)
C3 0.054(3) 0.042(4) 0.030(3) 0.006(3) 0.001(2) 0.008(3)
C2 0.060(3) 0.061(5) 0.023(3) -0.009(3) 0.007(2) 0.011(3)
C1 0.039(2) 0.023(3) 0.036(3) -0.006(2) 0.012(2) 0.002(2)
O10 0.083(4) 0.036(4) 0.266(9) 0.041(5) 0.113(5) 0.019(3)
C22 0.053(3) 0.036(4) 0.041(3) 0.016(3) 0.009(2) 0.006(3)
C21 0.049(3) 0.038(4) 0.022(3) -0.008(3) 0.008(2) -0.003(2)
C20 0.053(3) 0.030(4) 0.038(3) -0.008(3) 0.019(2) 0.005(3)
C19 0.031(2) 0.034(3) 0.022(2) -0.004(2) 0.0093(17) 0.002(2)
C18 0.041(3) 0.037(4) 0.025(3) 0.005(3) 0.007(2) 0.003(2)
C17 0.031(2) 0.026(3) 0.025(2) -0.008(2) 0.0083(18) -0.002(2)
C16 0.060(3) 0.049(4) 0.027(3) -0.015(3) 0.008(2) -0.004(3)
C15 0.050(3) 0.047(4) 0.037(3) -0.017(3) 0.011(2) 0.006(3)
C30 0.054(3) 0.031(4) 0.049(4) 0.010(3) 0.001(3) 0.006(3)
C29 0.032(2) 0.022(3) 0.042(3) -0.003(2) 0.015(2) -0.002(2)
C28 0.027(2) 0.032(4) 0.032(3) -0.008(3) 0.0084(18) 0.005(2)
C27 0.030(2) 0.035(3) 0.022(2) -0.007(2) 0.0092(17) -0.004(2)
C26 0.030(2) 0.023(3) 0.036(3) 0.003(3) 0.011(2) 0.000(2)
O26 0.036(2) 0.075(5) 0.185(7) -0.040(4) 0.018(3) -0.005(2)
C25 0.056(3) 0.038(4) 0.030(3) 0.002(3) 0.003(2) -0.002(3)
C24 0.027(2) 0.030(3) 0.027(2) -0.007(2) 0.0109(17) -0.0022(19)
C23 0.070(4) 0.059(5) 0.021(3) -0.009(3) 0.009(2) 0.002(3)
O15 0.0404(16) 0.027(2) 0.0233(17) 0.0034(19) 0.0058(12) 0.0034(18)
C42 0.049(3) 0.039(4) 0.028(3) -0.008(3) 0.011(2) -0.009(3)
C41 0.047(3) 0.027(3) 0.037(3) -0.010(2) 0.020(2) -0.002(2)
C40 0.048(3) 0.036(4) 0.044(4) 0.013(3) 0.013(2) 0.002(3)
C44 0.060(3) 0.052(4) 0.032(3) -0.016(3) 0.016(2) -0.008(3)
C43 0.054(3) 0.044(4) 0.043(3) -0.023(3) 0.013(3) -0.006(3)
O23 0.055(2) 0.064(4) 0.089(3) -0.029(3) 0.029(2) -0.006(2)
Yb2 0.03584(10) 0.02543(15) 0.02552(12) -0.00553(10) 0.01058(7) 0.00033(10)
Cu2 0.0455(3) 0.0224(4) 0.0213(3) -0.0029(3) 0.0078(2) 0.0007(3)
O19 0.054(2) 0.057(4) 0.045(2) -0.019(3) 0.0177(18) -0.008(3)
O14 0.0499(19) 0.017(2) 0.0226(18) -0.0046(16) 0.0094(14) 0.0029(15)
O16 0.0389(19) 0.039(3) 0.025(2) -0.0049(19) 0.0077(14) 0.0026(17)
O20 0.058(2) 0.051(4) 0.054(3) -0.018(2) 0.033(2) -0.017(2)
O17 0.047(2) 0.020(2) 0.033(2) -0.0067(18) 0.0130(15) 0.0013(16)
O22 0.0413(18) 0.060(3) 0.043(2) -0.021(2) 0.0041(15) 0.000(2)
N7 0.035(2) 0.026(3) 0.026(2) -0.004(2) 0.0093(16) -0.0046(18)
O18 0.0439(19) 0.048(3) 0.040(2) -0.006(2) 0.0139(17) -0.0087(17)
O21 0.052(2) 0.047(3) 0.067(3) 0.009(3) 0.025(2) 0.010(2)
N9 0.033(2) 0.060(4) 0.031(2) -0.003(3) 0.0084(16) -0.001(2)
N6 0.0310(18) 0.026(3) 0.029(2) -0.0032(18) 0.0138(15) -0.0005(17)
C39 0.043(3) 0.023(3) 0.050(4) 0.007(3) 0.015(2) 0.004(2)
N8 0.048(2) 0.048(3) 0.038(3) -0.005(3) 0.0039(19) -0.010(3)
C38 0.067(4) 0.029(4) 0.048(4) -0.008(3) 0.029(3) 0.007(3)
C37 0.025(2) 0.025(3) 0.030(3) 0.003(2) 0.0096(18) 0.0022(19)
C36 0.032(2) 0.017(3) 0.028(3) -0.001(2) 0.0080(18) -0.0059(18)
C35 0.039(2) 0.034(4) 0.026(3) 0.005(2) 0.0072(19) -0.010(2)
N10 0.039(2) 0.040(4) 0.043(3) 0.008(3) 0.007(2) -0.001(2)
C34 0.036(2) 0.029(4) 0.028(3) 0.003(2) 0.006(2) -0.005(2)
O25 0.056(2) 0.091(5) 0.069(3) 0.000(3) 0.039(2) -0.002(3)
C33 0.039(3) 0.046(4) 0.027(3) 0.010(3) 0.006(2) 0.001(3)
C32 0.033(2) 0.023(3) 0.031(3) 0.001(2) 0.0143(19) 0.008(2)
C31 0.043(3) 0.026(3) 0.044(3) 0.008(3) 0.016(2) 0.002(2)
O24 0.061(3) 0.093(5) 0.077(4) -0.025(3) 0.011(3) -0.040(3)

loop_
_atom_type_symbol
_atom_type_description
_atom_type_scat_dispersion_real
_atom_type_scat_dispersion_imag
_atom_type_scat_source
C C 0.0033 0.0016 'International Tables Vol C Tables 4.2.6.8 and 6.1.1.4'
H H 0.0000 0.0000 'International Tables Vol C Tables 4.2.6.8 and 6.1.1.4'
N N 0.0061 0.0033 'International Tables Vol C Tables 4.2.6.8 and 6.1.1.4'
O O 0.0106 0.0060 'International Tables Vol C Tables 4.2.6.8 and 6.1.1.4'
Cu Cu 0.3201 1.2651 'International Tables Vol C Tables 4.2.6.8 and 6.1.1.4'
Yb Yb -0.3850 5.5486 'International Tables Vol C Tables 4.2.6.8 and 6.1.1.4'

loop_
_geom_angle_atom_site_label_1
_geom_angle_atom_site_label_2
_geom_angle_atom_site_label_3
_geom_angle
O1 Yb1 O2 66.64(14)
O1 Yb1 O6 119.92(16)
O2 Yb1 O6 117.94(15)
O1 Yb1 O9 76.04(13)
O2 Yb1 O9 107.89(18)
O6 Yb1 O9 134.1(2)
O1 Yb1 O7 137.84(16)
O2 Yb1 O7 150.24(17)
O6 Yb1 O7 69.16(15)
O9 Yb1 O7 72.16(17)
O1 Yb1 O5 73.05(13)
O2 Yb1 O5 78.30(14)
O6 Yb1 O5 52.96(14)
O9 Yb1 O5 142.68(16)
O7 Yb1 O5 120.48(15)
O1 Yb1 O8 136.38(16)
O2 Yb1 O8 99.29(17)
O6 Yb1 O8 103.32(18)
O9 Yb1 O8 69.48(17)
O7 Yb1 O8 52.00(16)
O5 Yb1 O8 147.31(15)
O1 Yb1 O3 64.53(14)
O2 Yb1 O3 129.67(14)
O6 Yb1 O3 78.15(17)
O9 Yb1 O3 71.30(17)
O7 Yb1 O3 79.37(16)
O5 Yb1 O3 76.79(13)
O8 Yb1 O3 124.39(15)
O1 Yb1 O4 127.39(13)
O2 Yb1 O4 62.43(13)
O6 Yb1 O4 75.67(16)
O9 Yb1 O4 131.62(17)
O7 Yb1 O4 94.60(16)
O5 Yb1 O4 84.54(13)
O8 Yb1 O4 66.24(14)
O3 Yb1 O4 153.56(13)
O1 Yb1 N3 96.26(14)
O2 Yb1 N3 98.98(14)
O6 Yb1 N3 26.55(14)
O9 Yb1 N3 145.7(2)
O7 Yb1 N3 94.73(15)
O5 Yb1 N3 26.43(13)
O8 Yb1 N3 127.23(16)
O3 Yb1 N3 75.21(13)
O4 Yb1 N3 79.73(14)
O1 Yb1 N4 143.04(11)
O2 Yb1 N4 125.6(2)
O6 Yb1 N4 86.91(16)
O9 Yb1 N4 67.03(14)
O7 Yb1 N4 25.7(2)
O5 Yb1 N4 139.67(15)
O8 Yb1 N4 26.43(19)
O3 Yb1 N4 101.12(18)
O4 Yb1 N4 81.17(16)
N3 Yb1 N4 113.43(15)
O1 Yb1 O10 67.12(17)
O2 Yb1 O10 63.13(13)
O6 Yb1 O10 172.9(2)
O9 Yb1 O10 45.75(19)
O7 Yb1 O10 106.33(16)
O5 Yb1 O10 132.59(16)
O8 Yb1 O10 69.75(18)
O3 Yb1 O10 106.74(16)
O4 Yb1 O10 99.67(17)
N3 Yb1 O10 158.89(16)
N4 Yb1 O10 87.11(18)
O1 Cu1 O2 81.55(16)
O1 Cu1 N1 94.59(17)
O2 Cu1 N1 176.04(19)
O1 Cu1 N2 177.57(14)
O2 Cu1 N2 96.30(17)
N1 Cu1 N2 87.58(18)
O1 Cu1 Yb1 42.49(10)
O2 Cu1 Yb1 43.16(12)
N1 Cu1 Yb1 132.92(14)
N2 Cu1 Yb1 135.90(12)
C12 O1 Cu1 125.7(3)
C12 O1 Yb1 124.5(3)
Cu1 O1 Yb1 102.72(18)
C7A O3 C9 117.4(4)
C7A O3 Yb1 116.1(3)
C9 O3 Yb1 123.6(3)
N3 O6 Yb1 97.8(3)
C6 O4 C2 117.1(5)
C6 O4 Yb1 112.9(3)
C2 O4 Yb1 121.9(4)
C14 O2 Cu1 122.4(3)
C14 O2 Yb1 123.0(3)
Cu1 O2 Yb1 101.88(16)
N3 O5 Yb1 95.4(3)
C11 N1 C17 122.9(4)
C11 N1 Cu1 126.6(4)
C17 N1 Cu1 110.2(3)
N4 O7 Yb1 99.2(4)
O12 N4 O7 122.3(8)
O12 N4 O8 122.9(8)
O7 N4 O8 114.8(4)
O12 N4 Yb1 172.6(5)
O7 N4 Yb1 55.1(3)
O8 N4 Yb1 59.9(3)
N4 O8 Yb1 93.7(4)
N5 O9 Yb1 111.1(4)
O2 C14 C4 125.2(5)
O2 C14 C6 115.0(5)
C4 C14 C6 119.8(5)
C1 N2 C19 124.8(4)
C1 N2 Cu1 124.4(4)
C19 N2 Cu1 110.9(3)
O11 N3 O5 123.1(5)
O11 N3 O6 123.2(5)
O5 N3 O6 113.7(5)
O11 N3 Yb1 177.6(5)
O5 N3 Yb1 58.1(3)
O6 N3 Yb1 55.6(3)
C7A C13 C8 118.8(6)
C7A C13 H13A 120.6
C8 C13 H13A 120.6
O1 C12 C7A 117.0(4)
O1 C12 C10 124.2(5)
C7A C12 C10 118.8(5)
O1 C12 Yb1 35.6(2)
C7A C12 Yb1 83.6(3)
C10 C12 Yb1 154.6(4)
O10 N5 O13 123.6(8)
O10 N5 O9 117.6(6)
O13 N5 O9 118.7(6)
O10 N5 Yb1 71.9(4)
O13 N5 Yb1 162.7(5)
O9 N5 Yb1 46.0(3)
N1 C11 C10 124.7(5)
N1 C11 H11A 117.6
C10 C11 H11A 117.6
C3 C10 C12 118.4(5)
C3 C10 C11 118.3(5)
C12 C10 C11 123.1(5)
O3 C9 H9A 109.5
O3 C9 H9B 109.5
H9A C9 H9B 109.5
O3 C9 H9C 109.5
H9A C9 H9C 109.5
H9B C9 H9C 109.5
C3 C8 C13 119.6(6)
C3 C8 H8A 120.2
C13 C8 H8A 120.2
C13 C7A C12 122.3(5)
C13 C7A O3 125.2(5)
C12 C7A O3 112.6(4)
O4 C6 C18 126.4(5)
O4 C6 C14 113.4(5)
C18 C6 C14 120.2(6)
C22 C5 C4 121.2(6)
C22 C5 H5A 119.4
C4 C5 H5A 119.4
C14 C4 C5 118.5(5)
C14 C4 C1 123.5(5)
C5 C4 C1 117.9(5)
C8 C3 C10 121.9(6)
C8 C3 H3A 119.0
C10 C3 H3A 119.0
O4 C2 H2A 109.5
O4 C2 H2B 109.5
H2A C2 H2B 109.5
O4 C2 H2C 109.5
H2A C2 H2C 109.5
H2B C2 H2C 109.5
N2 C1 C4 125.7(5)
N2 C1 H1A 117.2
C4 C1 H1A 117.2
N5 O10 Yb1 85.2(5)
C5 C22 C18 120.2(6)
C5 C22 H22 119.9
C18 C22 H22 119.9
C17 C21 C16 110.0(5)
C17 C21 H21A 109.7
C16 C21 H21A 109.7
C17 C21 H21B 109.7
C16 C21 H21B 109.7
H21A C21 H21B 108.2
C15 C20 C19 110.3(5)
C15 C20 H20A 109.6
C19 C20 H20A 109.6
C15 C20 H20B 109.6
C19 C20 H20B 109.6
H20A C20 H20B 108.1
N2 C19 C20 117.3(4)
N2 C19 C17 107.9(4)
C20 C19 C17 109.4(4)
N2 C19 H19A 107.2
C20 C19 H19A 107.2
C17 C19 H19A 107.2
C22 C18 C6 120.1(5)
C22 C18 H18A 120.0
C6 C18 H18A 120.0
N1 C17 C21 115.8(4)
N1 C17 C19 108.7(4)
C21 C17 C19 112.4(4)
N1 C17 H17A 106.4
C21 C17 H17A 106.4
C19 C17 H17A 106.4
C15 C16 C21 113.5(4)
C15 C16 H16A 108.9
C21 C16 H16A 108.9
C15 C16 H16B 108.9
C21 C16 H16B 108.9
H16A C16 H16B 107.7
C20 C15 C16 112.9(5)
C20 C15 H15A 109.0
C16 C15 H15A 109.0
C20 C15 H15B 109.0
C16 C15 H15B 109.0
H15A C15 H15B 107.8
C25 C30 C39 122.4(6)
C25 C30 H30A 118.8
C39 C30 H30A 118.8
N6 C29 C32 124.3(5)
N6 C29 H29A 117.8
C32 C29 H29A 117.8
O16 C28 C33 126.6(5)
O16 C28 C37 112.6(5)
C33 C28 C37 120.7(6)
N7 C27 C42 117.4(5)
N7 C27 C24 106.9(4)
C42 C27 C24 112.0(4)
N7 C27 H27A 106.7
C42 C27 H27A 106.7
C24 C27 H27A 106.7
C39 C26 C36 121.8(5)
C39 C26 O17 124.5(6)
C36 C26 O17 113.6(5)
C30 C25 C34 120.4(6)
C30 C25 H25A 119.8
C34 C25 H25A 119.8
N6 C24 C41 115.9(4)
N6 C24 C27 106.2(4)
C41 C24 C27 112.5(4)
N6 C24 H24A 107.2
C41 C24 H24A 107.2
C27 C24 H24A 107.2
O16 C23 H23A 109.5
O16 C23 H23B 109.5
H23A C23 H23B 109.5
O16 C23 H23C 109.5
H23A C23 H23C 109.5
H23B C23 H23C 109.5
C36 O15 Cu2 122.9(3)
C36 O15 Yb2 123.6(3)
Cu2 O15 Yb2 101.03(18)
C27 C42 C44 109.0(5)
C27 C42 H42A 109.9
C44 C42 H42A 109.9
C27 C42 H42B 109.9
C44 C42 H42B 109.9
H42A C42 H42B 108.3
C24 C41 C43 109.7(5)
C24 C41 H41A 109.7
C43 C41 H41A 109.7
C24 C41 H41B 109.7
C43 C41 H41B 109.7
H41A C41 H41B 108.2
C31 C40 C33 121.7(6)
C31 C40 H40A 119.1
C33 C40 H40A 119.1
C43 C44 C42 110.3(5)
C43 C44 H44A 109.6
C42 C44 H44A 109.6
C43 C44 H44B 109.6
C42 C44 H44B 109.6
H44A C44 H44B 108.1
C44 C43 C41 111.7(5)
C44 C43 H43A 109.3
C41 C43 H43A 109.3
C44 C43 H43B 109.3
C41 C43 H43B 109.3
H43A C43 H43B 108.0
O14 Yb2 O15 67.65(15)
O14 Yb2 O22 95.86(16)
O15 Yb2 O22 75.74(13)
O14 Yb2 O20 140.38(17)
O15 Yb2 O20 141.51(17)
O22 Yb2 O20 75.44(16)
O14 Yb2 O19 125.63(16)
O15 Yb2 O19 118.91(17)
O22 Yb2 O19 138.45(19)
O20 Yb2 O19 70.85(15)
O14 Yb2 O18 82.85(14)
O15 Yb2 O18 74.75(13)
O22 Yb2 O18 148.54(16)
O20 Yb2 O18 124.19(15)
O19 Yb2 O18 53.40(15)
O14 Yb2 O17 132.51(13)
O15 Yb2 O17 64.86(15)
O22 Yb2 O17 73.55(17)
O20 Yb2 O17 82.81(16)
O19 Yb2 O17 78.73(18)
O18 Yb2 O17 84.19(14)
O14 Yb2 O21 87.75(16)
O15 Yb2 O21 134.56(17)
O22 Yb2 O21 69.27(17)
O20 Yb2 O21 52.82(18)
O19 Yb2 O21 106.51(18)
O18 Yb2 O21 141.66(15)
O17 Yb2 O21 127.32(15)
O14 Yb2 O16 61.60(13)
O15 Yb2 O16 125.06(14)
O22 Yb2 O16 127.56(18)
O20 Yb2 O16 92.87(16)
O19 Yb2 O16 78.27(17)
O18 Yb2 O16 79.40(14)
O17 Yb2 O16 156.75(12)
O21 Yb2 O16 63.57(14)
O14 Yb2 N8 105.07(17)
O15 Yb2 N8 96.54(14)
O22 Yb2 N8 153.1(2)
O20 Yb2 N8 97.71(16)
O19 Yb2 N8 26.93(15)
O18 Yb2 N8 26.49(15)
O17 Yb2 N8 79.80(16)
O21 Yb2 N8 127.37(16)
O16 Yb2 N8 78.16(16)
O14 Yb2 N9 114.02(17)
O15 Yb2 N9 145.12(11)
O22 Yb2 N9 69.40(14)
O20 Yb2 N9 26.55(18)
O19 Yb2 N9 89.29(15)
O18 Yb2 N9 139.55(13)
O17 Yb2 N9 105.25(15)
O21 Yb2 N9 26.30(18)
O16 Yb2 N9 77.87(14)
N8 Yb2 N9 115.19(15)
O14 Yb2 C36 86.83(13)
O15 Yb2 C36 20.25(14)
O22 Yb2 C36 65.77(14)
O20 Yb2 C36 121.76(16)
O19 Yb2 C36 113.70(17)
O18 Yb2 C36 82.78(13)
O17 Yb2 C36 46.22(13)
O21 Yb2 C36 133.83(14)
O16 Yb2 C36 145.24(13)
N8 Yb2 C36 98.22(14)
N9 Yb2 C36 132.10(12)
O14 Cu2 O15 82.90(16)
O14 Cu2 N7 171.68(16)
O15 Cu2 N7 94.98(18)
O14 Cu2 N6 95.55(17)
O15 Cu2 N6 176.95(16)
N7 Cu2 N6 86.92(19)
O14 Cu2 Yb2 42.76(12)
O15 Cu2 Yb2 43.67(10)
N7 Cu2 Yb2 137.43(15)
N6 Cu2 Yb2 133.96(13)
N8 O19 Yb2 97.0(4)
C37 O14 Cu2 126.1(3)
C37 O14 Yb2 126.0(3)
Cu2 O14 Yb2 102.23(17)
C28 O16 C23 116.8(5)
C28 O16 Yb2 111.9(3)
C23 O16 Yb2 121.8(4)
N9 O20 Yb2 98.2(4)
C26 O17 C38 116.7(4)
C26 O17 Yb2 116.2(3)
C38 O17 Yb2 124.9(3)
N10 O22 Yb2 129.2(4)
C35 N7 C27 125.1(5)
C35 N7 Cu2 124.4(4)
C27 N7 Cu2 110.5(3)
N8 O18 Yb2 94.5(3)
N9 O21 Yb2 93.2(4)
O25 N9 O21 123.0(7)
O25 N9 O20 121.3(6)
O21 N9 O20 115.7(5)
O25 N9 Yb2 175.6(5)
O21 N9 Yb2 60.5(3)
O20 N9 Yb2 55.2(3)
C29 N6 C24 123.6(5)
C29 N6 Cu2 125.9(4)
C24 N6 Cu2 110.2(3)
C26 C39 C30 117.5(6)
C26 C39 H39A 121.3
C30 C39 H39A 121.3
O24 N8 O18 122.4(5)
O24 N8 O19 122.6(6)
O18 N8 O19 115.0(5)
O24 N8 Yb2 177.6(6)
O18 N8 Yb2 59.0(3)
O19 N8 Yb2 56.0(3)
O17 C38 H38A 109.5
O17 C38 H38B 109.5
H38A C38 H38B 109.5
O17 C38 H38C 109.5
H38A C38 H38C 109.5
H38B C38 H38C 109.5
O14 C37 C28 116.4(5)
O14 C37 C32 123.1(5)
C28 C37 C32 120.5(5)
O15 C36 C26 116.6(5)
O15 C36 C34 123.9(5)
C26 C36 C34 119.5(5)
O15 C36 Yb2 36.2(2)
C26 C36 Yb2 82.4(3)
C34 C36 Yb2 155.2(4)
N7 C35 C34 125.5(5)
N7 C35 H35A 117.3
C34 C35 H35A 117.3
O26 N10 O22 120.5(6)
O26 N10 O23 118.3(6)
O22 N10 O23 121.1(5)
C25 C34 C36 118.3(6)
C25 C34 C35 118.7(5)
C36 C34 C35 123.0(5)
C40 C33 C28 119.0(5)
C40 C33 H33A 120.5
C28 C33 H33A 120.5
C37 C32 C31 117.2(5)
C37 C32 C29 124.9(5)
C31 C32 C29 117.7(5)
C40 C31 C32 120.7(6)
C40 C31 H31A 119.6
C32 C31 H31A 119.6

loop_
_geom_bond_atom_site_label_1
_geom_bond_atom_site_label_2
_geom_bond_distance
Yb1 O1 2.256(3)
Yb1 O2 2.278(4)
Yb1 O6 2.363(5)
Yb1 O9 2.371(4)
Yb1 O7 2.373(5)
Yb1 O5 2.419(4)
Yb1 O8 2.474(5)
Yb1 O3 2.475(4)
Yb1 O4 2.576(4)
Yb1 N3 2.836(5)
Yb1 N4 2.854(5)
Yb1 O10 2.931(8)
Cu1 O1 1.906(4)
Cu1 O2 1.908(4)
Cu1 N1 1.919(4)
Cu1 N2 1.919(4)
O1 C12 1.318(6)
O3 C7A 1.404(6)
O3 C9 1.445(7)
O6 N3 1.280(6)
O4 C6 1.376(7)
O4 C2 1.426(7)
O2 C14 1.348(7)
O5 N3 1.268(6)
N1 C11 1.261(7)
N1 C17 1.493(7)
O7 N4 1.252(8)
N4 O12 1.192(6)
N4 O8 1.273(9)
O9 N5 1.280(9)
C14 C4 1.397(8)
C14 C6 1.411(7)
N2 C1 1.267(7)
N2 C19 1.475(6)
N3 O11 1.201(6)
C13 C7A 1.381(8)
C13 C8 1.390(9)
C13 H13A 0.9300
C12 C7A 1.392(8)
C12 C10 1.410(7)
N5 O10 1.203(8)
N5 O13 1.213(6)
C11 C10 1.464(8)
C11 H11A 0.9300
C10 C3 1.390(8)
C9 H9A 0.9600
C9 H9B 0.9600
C9 H9C 0.9600
C8 C3 1.387(10)
C8 H8A 0.9300
C6 C18 1.386(8)
C5 C22 1.376(9)
C5 C4 1.408(8)
C5 H5A 0.9300
C4 C1 1.463(7)
C3 H3A 0.9300
C2 H2A 0.9600
C2 H2B 0.9600
C2 H2C 0.9600
C1 H1A 0.9300
C22 C18 1.384(9)
C22 H22 0.9300
C21 C17 1.502(7)
C21 C16 1.527(9)
C21 H21A 0.9700
C21 H21B 0.9700
C20 C15 1.517(8)
C20 C19 1.526(8)
C20 H20A 0.9700
C20 H20B 0.9700
C19 C17 1.528(7)
C19 H19A 0.9800
C18 H18A 0.9300
C17 H17A 0.9800
C16 C15 1.517(9)
C16 H16A 0.9700
C16 H16B 0.9700
C15 H15A 0.9700
C15 H15B 0.9700
C30 C25 1.357(10)
C30 C39 1.394(9)
C30 H30A 0.9300
C29 N6 1.280(7)
C29 C32 1.455(7)
C29 H29A 0.9300
C28 O16 1.375(7)
C28 C33 1.380(9)
C28 C37 1.397(7)
C27 N7 1.458(7)
C27 C42 1.523(7)
C27 C24 1.531(7)
C27 H27A 0.9800
C26 C39 1.384(8)
C26 C36 1.389(8)
C26 O17 1.391(7)
O26 N10 1.198(6)
C25 C34 1.404(8)
C25 H25A 0.9300
C24 N6 1.495(6)
C24 C41 1.499(8)
C24 H24A 0.9800
C23 O16 1.463(7)
C23 H23A 0.9600
C23 H23B 0.9600
C23 H23C 0.9600
O15 C36 1.331(6)
O15 Cu2 1.901(5)
O15 Yb2 2.271(3)
C42 C44 1.535(9)
C42 H42A 0.9700
C42 H42B 0.9700
C41 C43 1.526(8)
C41 H41A 0.9700
C41 H41B 0.9700
C40 C31 1.369(9)
C40 C33 1.378(10)
C40 H40A 0.9300
C44 C43 1.524(9)
C44 H44A 0.9700
C44 H44B 0.9700
C43 H43A 0.9700
C43 H43B 0.9700
O23 N10 1.271(8)
Yb2 O14 2.243(4)
Yb2 O22 2.325(3)
Yb2 O20 2.346(4)
Yb2 O19 2.351(5)
Yb2 O18 2.419(4)
Yb2 O17 2.463(4)
Yb2 O21 2.465(5)
Yb2 O16 2.637(4)
Yb2 N8 2.813(5)
Yb2 N9 2.827(5)
Yb2 C36 3.205(5)
Cu2 O14 1.895(4)
Cu2 N7 1.907(4)
Cu2 N6 1.913(5)
O19 N8 1.284(6)
O14 C37 1.335(7)
O20 N9 1.277(8)
O17 C38 1.446(7)
O22 N10 1.254(7)
N7 C35 1.290(7)
O18 N8 1.259(7)
O21 N9 1.254(8)
N9 O25 1.208(6)
C39 H39A 0.9300
N8 O24 1.198(6)
C38 H38A 0.9600
C38 H38B 0.9600
C38 H38C 0.9600
C37 C32 1.409(8)
C36 C34 1.409(7)
C35 C34 1.444(8)
C35 H35A 0.9300
C33 H33A 0.9300
C32 C31 1.418(8)
C31 H31A 0.9300

loop_
_geom_torsion_atom_site_label_1
_geom_torsion_atom_site_label_2
_geom_torsion_atom_site_label_3
_geom_torsion_atom_site_label_4
_geom_torsion
O2 Yb1 Cu1 O1 147.8(2)
O6 Yb1 Cu1 O1 76.0(3)
O9 Yb1 Cu1 O1 -75.9(2)
O7 Yb1 Cu1 O1 -90.7(3)
O5 Yb1 Cu1 O1 69.21(17)
O8 Yb1 Cu1 O1 -139.93(18)
O3 Yb1 Cu1 O1 -6.28(16)
O4 Yb1 Cu1 O1 152.86(17)
N3 Yb1 Cu1 O1 71.20(18)
N4 Yb1 Cu1 O1 -122.4(2)
O10 Yb1 Cu1 O1 -110.6(2)
O1 Yb1 Cu1 O2 -147.8(2)
O6 Yb1 Cu1 O2 -71.7(3)
O9 Yb1 Cu1 O2 136.3(2)
O7 Yb1 Cu1 O2 121.6(3)
O5 Yb1 Cu1 O2 -78.6(2)
O8 Yb1 Cu1 O2 72.3(2)
O3 Yb1 Cu1 O2 -154.06(19)
O4 Yb1 Cu1 O2 5.09(19)
N3 Yb1 Cu1 O2 -76.6(2)
N4 Yb1 Cu1 O2 89.8(2)
O10 Yb1 Cu1 O2 101.6(2)
O1 Yb1 Cu1 N1 31.4(2)
O2 Yb1 Cu1 N1 179.2(2)
O6 Yb1 Cu1 N1 107.5(3)
O9 Yb1 Cu1 N1 -44.5(2)
O7 Yb1 Cu1 N1 -59.2(4)
O5 Yb1 Cu1 N1 100.7(2)
O8 Yb1 Cu1 N1 -108.5(2)
O3 Yb1 Cu1 N1 25.16(19)
O4 Yb1 Cu1 N1 -175.69(19)
N3 Yb1 Cu1 N1 102.6(2)
N4 Yb1 Cu1 N1 -90.9(2)
O10 Yb1 Cu1 N1 -79.2(2)
O1 Yb1 Cu1 N2 -177.4(2)
O2 Yb1 Cu1 N2 -29.6(2)
O6 Yb1 Cu1 N2 -101.3(3)
O9 Yb1 Cu1 N2 106.7(2)
O7 Yb1 Cu1 N2 92.0(3)
O5 Yb1 Cu1 N2 -108.14(19)
O8 Yb1 Cu1 N2 42.7(2)
O3 Yb1 Cu1 N2 176.37(18)
O4 Yb1 Cu1 N2 -24.49(19)
N3 Yb1 Cu1 N2 -106.2(2)
N4 Yb1 Cu1 N2 60.3(2)
O10 Yb1 Cu1 N2 72.0(2)
O2 Cu1 O1 C12 173.0(4)
N1 Cu1 O1 C12 -6.1(4)
N2 Cu1 O1 C12 -159(4)
Yb1 Cu1 O1 C12 151.4(4)
O2 Cu1 O1 Yb1 21.64(15)
N1 Cu1 O1 Yb1 -157.46(15)
N2 Cu1 O1 Yb1 49(4)
O2 Yb1 O1 C12 -171.3(4)
O6 Yb1 O1 C12 78.8(4)
O9 Yb1 O1 C12 -54.4(4)
O7 Yb1 O1 C12 -12.6(5)
O5 Yb1 O1 C12 104.4(4)
O8 Yb1 O1 C12 -92.7(5)
O3 Yb1 O1 C12 21.3(4)
O4 Yb1 O1 C12 173.4(3)
N3 Yb1 O1 C12 91.6(4)
N4 Yb1 O1 C12 -52.6(5)
O10 Yb1 O1 C12 -101.9(4)
O2 Yb1 O1 Cu1 -19.44(13)
O6 Yb1 O1 Cu1 -129.33(19)
O9 Yb1 O1 Cu1 97.4(2)
O7 Yb1 O1 Cu1 139.29(19)
O5 Yb1 O1 Cu1 -103.73(16)
O8 Yb1 O1 Cu1 59.1(3)
O3 Yb1 O1 Cu1 173.13(18)
O4 Yb1 O1 Cu1 -34.7(2)
N3 Yb1 O1 Cu1 -116.55(16)
N4 Yb1 O1 Cu1 99.3(3)
O10 Yb1 O1 Cu1 49.95(16)
O1 Yb1 O3 C7A -17.5(3)
O2 Yb1 O3 C7A -32.5(3)
O6 Yb1 O3 C7A -149.1(3)
O9 Yb1 O3 C7A 65.6(3)
O7 Yb1 O3 C7A 140.2(3)
O5 Yb1 O3 C7A -94.8(3)
O8 Yb1 O3 C7A 112.7(3)
O4 Yb1 O3 C7A -141.0(3)
N3 Yb1 O3 C7A -122.0(3)
N4 Yb1 O3 C7A 126.5(3)
O10 Yb1 O3 C7A 36.1(3)
O1 Yb1 O3 C9 -177.5(4)
O2 Yb1 O3 C9 167.5(3)
O6 Yb1 O3 C9 50.9(4)
O9 Yb1 O3 C9 -94.4(4)
O7 Yb1 O3 C9 -19.8(4)
O5 Yb1 O3 C9 105.2(4)
O8 Yb1 O3 C9 -47.3(4)
O4 Yb1 O3 C9 59.0(5)
N3 Yb1 O3 C9 78.0(4)
N4 Yb1 O3 C9 -33.5(4)
O10 Yb1 O3 C9 -123.8(4)
O1 Yb1 O6 N3 29.5(5)
O2 Yb1 O6 N3 -48.2(5)
O9 Yb1 O6 N3 129.3(4)
O7 Yb1 O6 N3 163.6(4)
O5 Yb1 O6 N3 -1.7(3)
O8 Yb1 O6 N3 -156.5(4)
O3 Yb1 O6 N3 80.6(4)
O4 Yb1 O6 N3 -95.7(4)
N4 Yb1 O6 N3 -177.4(4)
O10 Yb1 O6 N3 -145.1(12)
O1 Yb1 O4 C6 44.3(4)
O2 Yb1 O4 C6 28.5(3)
O6 Yb1 O4 C6 161.2(4)
O9 Yb1 O4 C6 -61.5(4)
O7 Yb1 O4 C6 -131.7(3)
O5 Yb1 O4 C6 108.1(3)
O8 Yb1 O4 C6 -86.9(3)
O3 Yb1 O4 C6 153.0(3)
N3 Yb1 O4 C6 134.4(3)
N4 Yb1 O4 C6 -109.7(3)
O10 Yb1 O4 C6 -24.2(3)
O1 Yb1 O4 C2 -168.0(4)
O2 Yb1 O4 C2 176.2(5)
O6 Yb1 O4 C2 -51.1(4)
O9 Yb1 O4 C2 86.2(5)
O7 Yb1 O4 C2 16.0(5)
O5 Yb1 O4 C2 -104.2(4)
O8 Yb1 O4 C2 60.8(5)
O3 Yb1 O4 C2 -59.3(5)
N3 Yb1 O4 C2 -78.0(4)
N4 Yb1 O4 C2 38.0(5)
O10 Yb1 O4 C2 123.5(4)
O1 Cu1 O2 C14 -163.8(4)
N1 Cu1 O2 C14 -151(2)
N2 Cu1 O2 C14 17.3(4)
Yb1 Cu1 O2 C14 -142.5(4)
O1 Cu1 O2 Yb1 -21.36(15)
N1 Cu1 O2 Yb1 -8(3)
N2 Cu1 O2 Yb1 159.78(16)
O1 Yb1 O2 C14 161.5(4)
O6 Yb1 O2 C14 -85.8(4)
O9 Yb1 O2 C14 96.1(3)
O7 Yb1 O2 C14 10.9(5)
O5 Yb1 O2 C14 -122.0(3)
O8 Yb1 O2 C14 24.8(3)
O3 Yb1 O2 C14 176.3(3)
O4 Yb1 O2 C14 -32.1(3)
N3 Yb1 O2 C14 -105.5(3)
N4 Yb1 O2 C14 22.0(4)
O10 Yb1 O2 C14 86.4(4)
O1 Yb1 O2 Cu1 19.35(14)
O6 Yb1 O2 Cu1 132.06(18)
O9 Yb1 O2 Cu1 -46.1(2)
O7 Yb1 O2 Cu1 -131.3(3)
O5 Yb1 O2 Cu1 95.78(18)
O8 Yb1 O2 Cu1 -117.40(18)
O3 Yb1 O2 Cu1 34.1(2)
O4 Yb1 O2 Cu1 -174.3(2)
N3 Yb1 O2 Cu1 112.33(17)
N4 Yb1 O2 Cu1 -120.22(16)
O10 Yb1 O2 Cu1 -55.8(2)
O1 Yb1 O5 N3 -150.3(4)
O2 Yb1 O5 N3 140.8(3)
O6 Yb1 O5 N3 1.7(3)
O9 Yb1 O5 N3 -115.0(4)
O7 Yb1 O5 N3 -14.3(4)
O8 Yb1 O5 N3 51.8(5)
O3 Yb1 O5 N3 -83.3(3)
O4 Yb1 O5 N3 77.9(3)
N4 Yb1 O5 N3 8.4(5)
O10 Yb1 O5 N3 176.0(3)
O1 Cu1 N1 C11 -3.1(4)
O2 Cu1 N1 C11 -16(3)
N2 Cu1 N1 C11 175.8(4)
Yb1 Cu1 N1 C11 -23.8(5)
O1 Cu1 N1 C17 170.7(3)
O2 Cu1 N1 C17 158(2)
N2 Cu1 N1 C17 -10.4(3)
Yb1 Cu1 N1 C17 150.0(2)
O1 Yb1 O7 N4 -116.8(4)
O2 Yb1 O7 N4 21.1(5)
O6 Yb1 O7 N4 131.2(4)
O9 Yb1 O7 N4 -73.9(4)
O5 Yb1 O7 N4 144.8(3)
O8 Yb1 O7 N4 3.6(3)
O3 Yb1 O7 N4 -147.5(3)
O4 Yb1 O7 N4 58.5(3)
N3 Yb1 O7 N4 138.5(3)
O10 Yb1 O7 N4 -43.0(4)
Yb1 O7 N4 O12 171.7(5)
Yb1 O7 N4 O8 -6.1(5)
O1 Yb1 N4 O12 23(5)
O2 Yb1 N4 O12 121(5)
O6 Yb1 N4 O12 -116(5)
O9 Yb1 N4 O12 25(5)
O7 Yb1 N4 O12 -72(5)
O5 Yb1 N4 O12 -122(5)
O8 Yb1 N4 O12 115(5)
O3 Yb1 N4 O12 -39(5)
O4 Yb1 N4 O12 168(5)
N3 Yb1 N4 O12 -118(5)
O10 Yb1 N4 O12 67(5)
O1 Yb1 N4 O7 94.6(4)
O2 Yb1 N4 O7 -167.3(3)
O6 Yb1 N4 O7 -44.7(4)
O9 Yb1 N4 O7 96.6(4)
O5 Yb1 N4 O7 -50.1(5)
O8 Yb1 N4 O7 -173.6(5)
O3 Yb1 N4 O7 32.5(3)
O4 Yb1 N4 O7 -120.7(3)
N3 Yb1 N4 O7 -46.0(4)
O10 Yb1 N4 O7 139.0(4)
O1 Yb1 N4 O8 -91.8(4)
O2 Yb1 N4 O8 6.3(4)
O6 Yb1 N4 O8 128.8(3)
O9 Yb1 N4 O8 -89.9(4)
O7 Yb1 N4 O8 173.6(5)
O5 Yb1 N4 O8 123.5(4)
O3 Yb1 N4 O8 -153.9(3)
O4 Yb1 N4 O8 52.9(3)
N3 Yb1 N4 O8 127.6(3)
O10 Yb1 N4 O8 -47.4(3)
O12 N4 O8 Yb1 -172.0(5)
O7 N4 O8 Yb1 5.8(4)
O1 Yb1 O8 N4 119.4(3)
O2 Yb1 O8 N4 -174.8(3)
O6 Yb1 O8 N4 -53.1(3)
O9 Yb1 O8 N4 79.4(3)
O7 Yb1 O8 N4 -3.5(3)
O5 Yb1 O8 N4 -92.1(4)
O3 Yb1 O8 N4 31.6(4)
O4 Yb1 O8 N4 -120.6(3)
N3 Yb1 O8 N4 -66.0(4)
O10 Yb1 O8 N4 128.4(3)
O1 Yb1 O9 N5 -75.1(4)
O2 Yb1 O9 N5 -15.8(4)
O6 Yb1 O9 N5 166.5(4)
O7 Yb1 O9 N5 132.9(4)
O5 Yb1 O9 N5 -109.9(5)
O8 Yb1 O9 N5 77.7(4)
O3 Yb1 O9 N5 -142.6(4)
O4 Yb1 O9 N5 52.9(4)
N3 Yb1 O9 N5 -155.6(4)
N4 Yb1 O9 N5 106.1(5)
O10 Yb1 O9 N5 -3.6(4)
Cu1 O2 C14 C4 -14.3(6)
Yb1 O2 C14 C4 -149.0(4)
Cu1 O2 C14 C6 166.8(3)
Yb1 O2 C14 C6 32.1(5)
O1 Cu1 N2 C1 -40(4)
O2 Cu1 N2 C1 -12.8(4)
N1 Cu1 N2 C1 166.4(4)
Yb1 Cu1 N2 C1 7.1(5)
O1 Cu1 N2 C19 140(4)
O2 Cu1 N2 C19 167.2(3)
N1 Cu1 N2 C19 -13.6(3)
Yb1 Cu1 N2 C19 -172.9(2)
Yb1 O5 N3 O11 177.6(5)
Yb1 O5 N3 O6 -2.8(5)
Yb1 O6 N3 O11 -177.5(5)
Yb1 O6 N3 O5 2.8(5)
O1 Yb1 N3 O11 -93(10)
O2 Yb1 N3 O11 -160(10)
O6 Yb1 N3 O11 62(10)
O9 Yb1 N3 O11 -18(10)
O7 Yb1 N3 O11 46(10)
O5 Yb1 N3 O11 -121(10)
O8 Yb1 N3 O11 91(10)
O3 Yb1 N3 O11 -31(10)
O4 Yb1 N3 O11 140(10)
N4 Yb1 N3 O11 65(10)
O10 Yb1 N3 O11 -129(10)
O1 Yb1 N3 O5 28.5(3)
O2 Yb1 N3 O5 -38.8(3)
O6 Yb1 N3 O5 -176.9(6)
O9 Yb1 N3 O5 102.8(4)
O7 Yb1 N3 O5 167.7(3)
O8 Yb1 N3 O5 -147.8(3)
O3 Yb1 N3 O5 90.0(3)
O4 Yb1 N3 O5 -98.5(3)
N4 Yb1 N3 O5 -174.1(3)
O10 Yb1 N3 O5 -8.2(6)
O1 Yb1 N3 O6 -154.6(4)
O2 Yb1 N3 O6 138.2(4)
O9 Yb1 N3 O6 -80.3(5)
O7 Yb1 N3 O6 -15.4(4)
O5 Yb1 N3 O6 176.9(6)
O8 Yb1 N3 O6 29.2(5)
O3 Yb1 N3 O6 -93.0(4)
O4 Yb1 N3 O6 78.5(4)
N4 Yb1 N3 O6 2.9(5)
O10 Yb1 N3 O6 168.7(5)
Cu1 O1 C12 C7A -167.8(3)
Yb1 O1 C12 C7A -22.4(6)
Cu1 O1 C12 C10 12.5(6)
Yb1 O1 C12 C10 158.0(4)
Cu1 O1 C12 Yb1 -145.5(5)
O2 Yb1 C12 O1 8.0(4)
O6 Yb1 C12 O1 -111.1(4)
O9 Yb1 C12 O1 119.6(4)
O7 Yb1 C12 O1 170.5(4)
O5 Yb1 C12 O1 -70.8(4)
O8 Yb1 C12 O1 107.4(4)
O3 Yb1 C12 O1 -153.1(4)
O4 Yb1 C12 O1 -9.6(5)
N3 Yb1 C12 O1 -90.6(4)
N4 Yb1 C12 O1 142.2(4)
O10 Yb1 C12 O1 71.0(4)
O1 Yb1 C12 C7A 160.0(5)
O2 Yb1 C12 C7A 168.0(3)
O6 Yb1 C12 C7A 49.0(3)
O9 Yb1 C12 C7A -80.3(3)
O7 Yb1 C12 C7A -29.5(3)
O5 Yb1 C12 C7A 89.3(3)
O8 Yb1 C12 C7A -92.6(3)
O3 Yb1 C12 C7A 7.0(2)
O4 Yb1 C12 C7A 150.4(3)
N3 Yb1 C12 C7A 69.4(3)
N4 Yb1 C12 C7A -57.8(4)
O10 Yb1 C12 C7A -129.0(3)
O1 Yb1 C12 C10 -46.3(7)
O2 Yb1 C12 C10 -38.3(7)
O6 Yb1 C12 C10 -157.4(7)
O9 Yb1 C12 C10 73.3(7)
O7 Yb1 C12 C10 124.1(7)
O5 Yb1 C12 C10 -117.1(7)
O8 Yb1 C12 C10 61.0(8)
O3 Yb1 C12 C10 160.6(8)
O4 Yb1 C12 C10 -56.0(8)
N3 Yb1 C12 C10 -137.0(7)
N4 Yb1 C12 C10 95.9(8)
O10 Yb1 C12 C10 24.6(7)
Yb1 O9 N5 O10 7.1(8)
Yb1 O9 N5 O13 -169.9(5)
O1 Yb1 N5 O10 -75.1(5)
O2 Yb1 N5 O10 -8.4(5)
O6 Yb1 N5 O10 162.4(5)
O9 Yb1 N5 O10 -173.4(7)
O7 Yb1 N5 O10 142.4(5)
O5 Yb1 N5 O10 -71.6(6)
O8 Yb1 N5 O10 93.7(5)
O3 Yb1 N5 O10 -138.2(5)
O4 Yb1 N5 O10 48.2(5)
N3 Yb1 N5 O10 -116.5(7)
N4 Yb1 N5 O10 120.2(5)
O1 Yb1 N5 O13 129.4(18)
O2 Yb1 N5 O13 -163.9(18)
O6 Yb1 N5 O13 7(2)
O9 Yb1 N5 O13 31.2(17)
O7 Yb1 N5 O13 -13.1(18)
O5 Yb1 N5 O13 133.0(17)
O8 Yb1 N5 O13 -61.8(18)
O3 Yb1 N5 O13 66.3(18)
O4 Yb1 N5 O13 -107.3(18)
N3 Yb1 N5 O13 88.0(18)
N4 Yb1 N5 O13 -35.2(18)
O10 Yb1 N5 O13 -155(2)
O1 Yb1 N5 O9 98.2(4)
O2 Yb1 N5 O9 165.0(4)
O6 Yb1 N5 O9 -24.2(7)
O7 Yb1 N5 O9 -44.2(4)
O5 Yb1 N5 O9 101.8(4)
O8 Yb1 N5 O9 -93.0(4)
O3 Yb1 N5 O9 35.2(4)
O4 Yb1 N5 O9 -138.5(4)
N3 Yb1 N5 O9 56.9(7)
N4 Yb1 N5 O9 -66.4(4)
O10 Yb1 N5 O9 173.4(7)
C17 N1 C11 C10 -166.8(4)
Cu1 N1 C11 C10 6.2(7)
O1 C12 C10 C3 176.2(5)
C7A C12 C10 C3 -3.4(7)
Yb1 C12 C10 C3 -153.1(6)
O1 C12 C10 C11 -9.5(7)
C7A C12 C10 C11 170.8(4)
Yb1 C12 C10 C11 21.1(10)
N1 C11 C10 C3 173.8(5)
N1 C11 C10 C12 -0.5(8)
C7A C13 C8 C3 -2.8(9)
C8 C13 C7A C12 0.7(8)
C8 C13 C7A O3 -179.8(5)
O1 C12 C7A C13 -177.2(4)
C10 C12 C7A C13 2.4(7)
Yb1 C12 C7A C13 169.9(5)
O1 C12 C7A O3 3.2(6)
C10 C12 C7A O3 -177.1(4)
Yb1 C12 C7A O3 -9.7(3)
C9 O3 C7A C13 -4.4(7)
Yb1 O3 C7A C13 -165.7(4)
C9 O3 C7A C12 175.1(4)
Yb1 O3 C7A C12 13.9(5)
C2 O4 C6 C18 4.6(7)
Yb1 O4 C6 C18 153.9(4)
C2 O4 C6 C14 -173.7(4)
Yb1 O4 C6 C14 -24.3(5)
O2 C14 C6 O4 -0.7(6)
C4 C14 C6 O4 -179.7(4)
O2 C14 C6 C18 -179.1(4)
C4 C14 C6 C18 1.9(7)
O2 C14 C4 C5 179.4(5)
C6 C14 C4 C5 -1.8(7)
O2 C14 C4 C1 1.2(7)
C6 C14 C4 C1 -179.9(4)
C22 C5 C4 C14 1.0(8)
C22 C5 C4 C1 179.2(5)
C13 C8 C3 C10 1.8(9)
C12 C10 C3 C8 1.4(8)
C11 C10 C3 C8 -173.2(5)
C19 N2 C1 C4 -175.8(4)
Cu1 N2 C1 C4 4.3(7)
C14 C4 C1 N2 4.4(8)
C5 C4 C1 N2 -173.7(5)
O13 N5 O10 Yb1 171.5(7)
O9 N5 O10 Yb1 -5.4(6)
O1 Yb1 O10 N5 96.2(5)
O2 Yb1 O10 N5 170.6(5)
O6 Yb1 O10 N5 -88.9(15)
O9 Yb1 O10 N5 3.6(4)
O7 Yb1 O10 N5 -39.4(5)
O5 Yb1 O10 N5 131.4(4)
O8 Yb1 O10 N5 -77.1(5)
O3 Yb1 O10 N5 44.1(5)
O4 Yb1 O10 N5 -137.2(5)
N3 Yb1 O10 N5 136.3(4)
N4 Yb1 O10 N5 -56.6(5)
C4 C5 C22 C18 -0.3(8)
C1 N2 C19 C20 -22.3(6)
Cu1 N2 C19 C20 157.6(3)
C1 N2 C19 C17 -146.4(5)
Cu1 N2 C19 C17 33.5(4)
C15 C20 C19 N2 179.5(4)
C15 C20 C19 C17 -57.2(6)
C5 C22 C18 C6 0.4(8)
O4 C6 C18 C22 -179.4(5)
C14 C6 C18 C22 -1.2(7)
C11 N1 C17 C21 -27.1(7)
Cu1 N1 C17 C21 158.8(3)
C11 N1 C17 C19 -154.8(4)
Cu1 N1 C17 C19 31.1(4)
C16 C21 C17 N1 178.4(4)
C16 C21 C17 C19 -55.8(6)
N2 C19 C17 N1 -41.7(5)
C20 C19 C17 N1 -170.4(4)
N2 C19 C17 C21 -171.2(4)
C20 C19 C17 C21 60.1(6)
C17 C21 C16 C15 50.7(7)
C19 C20 C15 C16 53.5(7)
C21 C16 C15 C20 -50.7(7)
C39 C30 C25 C34 1.3(9)
N7 C27 C24 N6 -46.9(4)
C42 C27 C24 N6 -176.8(4)
N7 C27 C24 C41 -174.8(4)
C42 C27 C24 C41 55.3(6)
N7 C27 C42 C44 -179.6(4)
C24 C27 C42 C44 -55.4(6)
N6 C24 C41 C43 -176.9(4)
C27 C24 C41 C43 -54.3(5)
C27 C42 C44 C43 57.4(6)
C42 C44 C43 C41 -59.2(6)
C24 C41 C43 C44 56.8(6)
C36 O15 Yb2 O14 160.3(4)
Cu2 O15 Yb2 O14 17.85(13)
C36 O15 Yb2 O22 57.7(4)
Cu2 O15 Yb2 O22 -84.77(19)
C36 O15 Yb2 O20 15.1(5)
Cu2 O15 Yb2 O20 -127.3(2)
C36 O15 Yb2 O19 -80.2(4)
Cu2 O15 Yb2 O19 137.35(19)
C36 O15 Yb2 O18 -111.3(4)
Cu2 O15 Yb2 O18 106.28(16)
C36 O15 Yb2 O17 -20.6(3)
Cu2 O15 Yb2 O17 -163.03(17)
C36 O15 Yb2 O21 98.0(4)
Cu2 O15 Yb2 O21 -44.5(2)
C36 O15 Yb2 O16 -176.2(3)
Cu2 O15 Yb2 O16 41.38(19)
C36 O15 Yb2 N8 -96.1(4)
Cu2 O15 Yb2 N8 121.49(18)
C36 O15 Yb2 N9 59.9(5)
Cu2 O15 Yb2 N9 -82.5(3)
Cu2 O15 Yb2 C36 -142.5(4)
C36 O15 Cu2 O14 -162.6(4)
Yb2 O15 Cu2 O14 -19.76(14)
C36 O15 Cu2 N7 25.5(4)
Yb2 O15 Cu2 N7 168.34(15)
C36 O15 Cu2 N6 -103(3)
Yb2 O15 Cu2 N6 40(3)
C36 O15 Cu2 Yb2 -142.8(4)
O15 Yb2 Cu2 O14 150.4(2)
O22 Yb2 Cu2 O14 -123.8(2)
O20 Yb2 Cu2 O14 -103.4(3)
O19 Yb2 Cu2 O14 82.9(3)
O18 Yb2 Cu2 O14 82.3(2)
O17 Yb2 Cu2 O14 165.90(19)
O21 Yb2 Cu2 O14 -60.93(19)
O16 Yb2 Cu2 O14 3.40(19)
N8 Yb2 Cu2 O14 83.3(2)
N9 Yb2 Cu2 O14 -76.3(2)
C36 Yb2 Cu2 O14 165.78(19)
O14 Yb2 Cu2 O15 -150.4(2)
O22 Yb2 Cu2 O15 85.8(2)
O20 Yb2 Cu2 O15 106.2(3)
O19 Yb2 Cu2 O15 -67.5(3)
O18 Yb2 Cu2 O15 -68.08(17)
O17 Yb2 Cu2 O15 15.51(15)
O21 Yb2 Cu2 O15 148.68(17)
O16 Yb2 Cu2 O15 -147.00(16)
N8 Yb2 Cu2 O15 -67.11(19)
N9 Yb2 Cu2 O15 133.32(19)
C36 Yb2 Cu2 O15 15.39(16)
O14 Yb2 Cu2 N7 -167.7(2)
O15 Yb2 Cu2 N7 -17.3(2)
O22 Yb2 Cu2 N7 68.5(2)
O20 Yb2 Cu2 N7 88.9(3)
O19 Yb2 Cu2 N7 -84.8(3)
O18 Yb2 Cu2 N7 -85.4(2)
O17 Yb2 Cu2 N7 -1.81(19)
O21 Yb2 Cu2 N7 131.4(2)
O16 Yb2 Cu2 N7 -164.3(2)
N8 Yb2 Cu2 N7 -84.4(2)
N9 Yb2 Cu2 N7 116.0(2)
C36 Yb2 Cu2 N7 -1.9(2)
O14 Yb2 Cu2 N6 32.3(2)
O15 Yb2 Cu2 N6 -177.3(2)
O22 Yb2 Cu2 N6 -91.5(2)
O20 Yb2 Cu2 N6 -71.0(3)
O19 Yb2 Cu2 N6 115.2(3)
O18 Yb2 Cu2 N6 114.63(19)
O17 Yb2 Cu2 N6 -161.78(18)
O21 Yb2 Cu2 N6 -28.61(19)
O16 Yb2 Cu2 N6 35.72(18)
N8 Yb2 Cu2 N6 115.6(2)
N9 Yb2 Cu2 N6 -44.0(2)
C36 Yb2 Cu2 N6 -161.90(19)
O14 Yb2 O19 N8 45.2(5)
O15 Yb2 O19 N8 -36.8(5)
O22 Yb2 O19 N8 -138.3(4)
O20 Yb2 O19 N8 -175.8(5)
O18 Yb2 O19 N8 1.5(4)
O17 Yb2 O19 N8 -89.6(4)
O21 Yb2 O19 N8 144.5(4)
O16 Yb2 O19 N8 86.9(4)
N9 Yb2 O19 N8 164.7(4)
C36 Yb2 O19 N8 -58.7(5)
O15 Cu2 O14 C37 174.6(4)
N7 Cu2 O14 C37 -109.6(13)
N6 Cu2 O14 C37 -2.7(4)
Yb2 Cu2 O14 C37 154.5(4)
O15 Cu2 O14 Yb2 20.11(14)
N7 Cu2 O14 Yb2 95.8(13)
N6 Cu2 O14 Yb2 -157.25(16)
O15 Yb2 O14 C37 -172.6(4)
O22 Yb2 O14 C37 -100.6(4)
O20 Yb2 O14 C37 -26.4(5)
O19 Yb2 O14 C37 77.0(4)
O18 Yb2 O14 C37 111.0(4)
O17 Yb2 O14 C37 -173.6(3)
O21 Yb2 O14 C37 -31.7(4)
O16 Yb2 O14 C37 29.2(3)
N8 Yb2 O14 C37 96.5(4)
N9 Yb2 O14 C37 -30.6(4)
C36 Yb2 O14 C37 -165.9(4)
O15 Yb2 O14 Cu2 -17.98(13)
O22 Yb2 O14 Cu2 53.96(19)
O20 Yb2 O14 Cu2 128.2(2)
O19 Yb2 O14 Cu2 -128.38(19)
O18 Yb2 O14 Cu2 -94.39(17)
O17 Yb2 O14 Cu2 -19.1(2)
O21 Yb2 O14 Cu2 122.86(17)
O16 Yb2 O14 Cu2 -176.2(2)
N8 Yb2 O14 Cu2 -108.94(17)
N9 Yb2 O14 Cu2 124.00(15)
C36 Yb2 O14 Cu2 -11.27(15)
C33 C28 O16 C23 -7.6(7)
C37 C28 O16 C23 172.3(4)
C33 C28 O16 Yb2 -154.6(4)
C37 C28 O16 Yb2 25.3(5)
O14 Yb2 O16 C28 -27.4(3)
O15 Yb2 O16 C28 -52.2(4)
O22 Yb2 O16 C28 47.0(4)
O20 Yb2 O16 C28 120.8(3)
O19 Yb2 O16 C28 -169.5(4)
O18 Yb2 O16 C28 -115.0(3)
O17 Yb2 O16 C28 -160.8(3)
O21 Yb2 O16 C28 75.2(3)
N8 Yb2 O16 C28 -142.0(3)
N9 Yb2 O16 C28 98.7(3)
C36 Yb2 O16 C28 -54.6(4)
O14 Yb2 O16 C23 -172.5(5)
O15 Yb2 O16 C23 162.7(4)
O22 Yb2 O16 C23 -98.1(4)
O20 Yb2 O16 C23 -24.3(4)
O19 Yb2 O16 C23 45.4(4)
O18 Yb2 O16 C23 99.9(4)
O17 Yb2 O16 C23 54.1(6)
O21 Yb2 O16 C23 -69.9(4)
N8 Yb2 O16 C23 72.9(4)
N9 Yb2 O16 C23 -46.4(4)
C36 Yb2 O16 C23 160.3(4)
O14 Yb2 O20 N9 -8.5(4)
O15 Yb2 O20 N9 115.6(4)
O22 Yb2 O20 N9 72.9(3)
O19 Yb2 O20 N9 -131.7(4)
O18 Yb2 O20 N9 -134.3(3)
O17 Yb2 O20 N9 147.7(3)
O21 Yb2 O20 N9 -1.9(3)
O16 Yb2 O20 N9 -55.2(3)
N8 Yb2 O20 N9 -133.6(3)
C36 Yb2 O20 N9 121.7(3)
C39 C26 O17 C38 0.2(7)
C36 C26 O17 C38 -178.4(5)
C39 C26 O17 Yb2 164.1(4)
C36 C26 O17 Yb2 -14.5(5)
O14 Yb2 O17 C26 18.7(4)
O15 Yb2 O17 C26 17.6(3)
O22 Yb2 O17 C26 -64.1(3)
O20 Yb2 O17 C26 -140.9(3)
O19 Yb2 O17 C26 147.2(3)
O18 Yb2 O17 C26 93.5(3)
O21 Yb2 O17 C26 -110.5(3)
O16 Yb2 O17 C26 138.6(3)
N8 Yb2 O17 C26 119.8(3)
N9 Yb2 O17 C26 -126.6(3)
C36 Yb2 O17 C26 7.9(3)
O14 Yb2 O17 C38 -178.9(4)
O15 Yb2 O17 C38 -180.0(4)
O22 Yb2 O17 C38 98.4(4)
O20 Yb2 O17 C38 21.5(4)
O19 Yb2 O17 C38 -50.3(4)
O18 Yb2 O17 C38 -104.1(4)
O21 Yb2 O17 C38 51.9(5)
O16 Yb2 O17 C38 -59.0(6)
N8 Yb2 O17 C38 -77.7(4)
N9 Yb2 O17 C38 35.8(4)
C36 Yb2 O17 C38 170.3(5)
O14 Yb2 O22 N10 10.1(5)
O15 Yb2 O22 N10 75.2(5)
O20 Yb2 O22 N10 -130.6(5)
O19 Yb2 O22 N10 -167.0(5)
O18 Yb2 O22 N10 96.0(6)
O17 Yb2 O22 N10 142.8(5)
O21 Yb2 O22 N10 -75.3(5)
O16 Yb2 O22 N10 -48.3(5)
N8 Yb2 O22 N10 151.3(5)
N9 Yb2 O22 N10 -103.4(5)
C36 Yb2 O22 N10 93.9(5)
C42 C27 N7 C35 -14.2(7)
C24 C27 N7 C35 -140.9(5)
C42 C27 N7 Cu2 165.4(4)
C24 C27 N7 Cu2 38.7(4)
O14 Cu2 N7 C35 -88.8(14)
O15 Cu2 N7 C35 -14.0(4)
N6 Cu2 N7 C35 163.7(4)
Yb2 Cu2 N7 C35 -2.0(5)
O14 Cu2 N7 C27 91.6(14)
O15 Cu2 N7 C27 166.4(3)
N6 Cu2 N7 C27 -16.0(3)
Yb2 Cu2 N7 C27 178.3(2)
O14 Yb2 O18 N8 -147.0(4)
O15 Yb2 O18 N8 144.2(4)
O22 Yb2 O18 N8 123.4(4)
O20 Yb2 O18 N8 1.5(4)
O19 Yb2 O18 N8 -1.5(4)
O17 Yb2 O18 N8 78.7(4)
O21 Yb2 O18 N8 -69.9(5)
O16 Yb2 O18 N8 -84.7(4)
N9 Yb2 O18 N8 -28.0(5)
C36 Yb2 O18 N8 125.3(4)
O14 Yb2 O21 N9 177.6(3)
O15 Yb2 O21 N9 -127.3(3)
O22 Yb2 O21 N9 -85.2(3)
O20 Yb2 O21 N9 1.9(3)
O19 Yb2 O21 N9 51.0(3)
O18 Yb2 O21 N9 102.1(3)
O17 Yb2 O21 N9 -37.2(4)
O16 Yb2 O21 N9 118.4(3)
N8 Yb2 O21 N9 70.3(4)
C36 Yb2 O21 N9 -98.9(3)
Yb2 O21 N9 O25 177.0(4)
Yb2 O21 N9 O20 -3.1(4)
Yb2 O20 N9 O25 -176.8(4)
Yb2 O20 N9 O21 3.3(5)
O14 Yb2 N9 O25 -147(6)
O15 Yb2 N9 O25 -62(6)
O22 Yb2 N9 O25 -60(6)
O20 Yb2 N9 O25 39(6)
O19 Yb2 N9 O25 84(6)
O18 Yb2 N9 O25 105(6)
O17 Yb2 N9 O25 6(6)
O21 Yb2 N9 O25 -145(6)
O16 Yb2 N9 O25 162(6)
N8 Yb2 N9 O25 91(6)
C36 Yb2 N9 O25 -38(6)
O14 Yb2 N9 O21 -2.6(3)
O15 Yb2 N9 O21 82.3(4)
O22 Yb2 N9 O21 84.7(3)
O20 Yb2 N9 O21 -176.6(5)
O19 Yb2 N9 O21 -131.8(3)
O18 Yb2 N9 O21 -110.8(4)
O17 Yb2 N9 O21 150.1(3)
O16 Yb2 N9 O21 -53.6(3)
N8 Yb2 N9 O21 -124.2(3)
C36 Yb2 N9 O21 106.2(3)
O14 Yb2 N9 O20 174.0(3)
O15 Yb2 N9 O20 -101.0(4)
O22 Yb2 N9 O20 -98.7(4)
O19 Yb2 N9 O20 44.8(4)
O18 Yb2 N9 O20 65.8(4)
O17 Yb2 N9 O20 -33.3(3)
O21 Yb2 N9 O20 176.6(5)
O16 Yb2 N9 O20 123.0(3)
N8 Yb2 N9 O20 52.4(4)
C36 Yb2 N9 O20 -77.2(4)
C32 C29 N6 C24 -175.3(4)
C32 C29 N6 Cu2 -2.1(7)
C41 C24 N6 C29 -25.4(6)
C27 C24 N6 C29 -151.2(4)
C41 C24 N6 Cu2 160.5(4)
C27 C24 N6 Cu2 34.6(4)
O14 Cu2 N6 C29 2.5(4)
O15 Cu2 N6 C29 -57(3)
N7 Cu2 N6 C29 174.5(4)
Yb2 Cu2 N6 C29 -18.9(5)
O14 Cu2 N6 C24 176.5(3)
O15 Cu2 N6 C24 117(3)
N7 Cu2 N6 C24 -11.5(3)
Yb2 Cu2 N6 C24 155.1(2)
C36 C26 C39 C30 -1.5(8)
O17 C26 C39 C30 -179.9(5)
C25 C30 C39 C26 1.2(9)
Yb2 O18 N8 O24 -177.7(6)
Yb2 O18 N8 O19 2.5(6)
Yb2 O19 N8 O24 177.6(6)
Yb2 O19 N8 O18 -2.5(6)
O14 Yb2 N8 O24 161(11)
O15 Yb2 N8 O24 93(11)
O22 Yb2 N8 O24 21(11)
O20 Yb2 N8 O24 -52(11)
O19 Yb2 N8 O24 -56(11)
O18 Yb2 N8 O24 127(11)
O17 Yb2 N8 O24 30(11)
O21 Yb2 N8 O24 -100(11)
O16 Yb2 N8 O24 -143(11)
N9 Yb2 N8 O24 -73(11)
C36 Yb2 N8 O24 72(11)
O14 Yb2 N8 O18 34.0(4)
O15 Yb2 N8 O18 -34.6(4)
O22 Yb2 N8 O18 -105.8(5)
O20 Yb2 N8 O18 -178.7(4)
O19 Yb2 N8 O18 177.3(7)
O17 Yb2 N8 O18 -97.5(4)
O21 Yb2 N8 O18 132.9(3)
O16 Yb2 N8 O18 89.9(4)
N9 Yb2 N8 O18 160.3(3)
C36 Yb2 N8 O18 -54.9(4)
O14 Yb2 N8 O19 -143.3(4)
O15 Yb2 N8 O19 148.1(4)
O22 Yb2 N8 O19 76.9(5)
O20 Yb2 N8 O19 4.0(5)
O18 Yb2 N8 O19 -177.3(7)
O17 Yb2 N8 O19 85.2(4)
O21 Yb2 N8 O19 -44.4(5)
O16 Yb2 N8 O19 -87.4(4)
N9 Yb2 N8 O19 -17.0(5)
C36 Yb2 N8 O19 127.8(4)
Cu2 O14 C37 C28 -176.2(3)
Yb2 O14 C37 C28 -27.5(5)
Cu2 O14 C37 C32 2.6(6)
Yb2 O14 C37 C32 151.3(4)
O16 C28 C37 O14 -3.9(6)
C33 C28 C37 O14 176.1(4)
O16 C28 C37 C32 177.3(4)
C33 C28 C37 C32 -2.8(7)
Cu2 O15 C36 C26 155.7(3)
Yb2 O15 C36 C26 21.1(6)
Cu2 O15 C36 C34 -24.6(6)
Yb2 O15 C36 C34 -159.2(4)
Cu2 O15 C36 Yb2 134.6(5)
C39 C26 C36 O15 179.0(5)
O17 C26 C36 O15 -2.4(6)
C39 C26 C36 C34 -0.7(7)
O17 C26 C36 C34 177.9(4)
C39 C26 C36 Yb2 -168.6(5)
O17 C26 C36 Yb2 10.0(4)
O14 Yb2 C36 O15 -18.2(4)
O22 Yb2 C36 O15 -116.1(4)
O20 Yb2 C36 O15 -169.0(4)
O19 Yb2 C36 O15 109.6(4)
O18 Yb2 C36 O15 65.0(4)
O17 Yb2 C36 O15 153.9(4)
O21 Yb2 C36 O15 -102.0(4)
O16 Yb2 C36 O15 5.5(5)
N8 Yb2 C36 O15 86.6(4)
N9 Yb2 C36 O15 -138.2(4)
O14 Yb2 C36 C26 -179.2(3)
O15 Yb2 C36 C26 -161.0(5)
O22 Yb2 C36 C26 82.9(3)
O20 Yb2 C36 C26 30.0(3)
O19 Yb2 C36 C26 -51.4(3)
O18 Yb2 C36 C26 -96.0(3)
O17 Yb2 C36 C26 -7.2(3)
O21 Yb2 C36 C26 97.0(3)
O16 Yb2 C36 C26 -155.5(3)
N8 Yb2 C36 C26 -74.4(3)
N9 Yb2 C36 C26 60.8(3)
O14 Yb2 C36 C34 26.7(8)
O15 Yb2 C36 C34 44.9(8)
O22 Yb2 C36 C34 -71.2(8)
O20 Yb2 C36 C34 -124.1(8)
O19 Yb2 C36 C34 154.5(8)
O18 Yb2 C36 C34 109.9(8)
O17 Yb2 C36 C34 -161.3(8)
O21 Yb2 C36 C34 -57.2(8)
O16 Yb2 C36 C34 50.4(8)
N8 Yb2 C36 C34 131.4(8)
N9 Yb2 C36 C34 -93.3(8)
C27 N7 C35 C34 179.9(4)
Cu2 N7 C35 C34 0.4(7)
Yb2 O22 N10 O26 153.4(5)
Yb2 O22 N10 O23 -27.2(9)
C30 C25 C34 C36 -3.5(8)
C30 C25 C34 C35 174.9(6)
O15 C36 C34 C25 -176.5(5)
C26 C36 C34 C25 3.2(7)
Yb2 C36 C34 C25 153.4(6)
O15 C36 C34 C35 5.1(8)
C26 C36 C34 C35 -175.2(5)
Yb2 C36 C34 C35 -25.0(11)
N7 C35 C34 C25 -170.2(5)
N7 C35 C34 C36 8.2(8)
C31 C40 C33 C28 -0.5(8)
O16 C28 C33 C40 -178.3(5)
C37 C28 C33 C40 1.7(7)
O14 C37 C32 C31 -176.3(4)
C28 C37 C32 C31 2.4(6)
O14 C37 C32 C29 -1.3(7)
C28 C37 C32 C29 177.4(4)
N6 C29 C32 C37 1.1(7)
N6 C29 C32 C31 176.1(5)
C33 C40 C31 C32 0.3(9)
C37 C32 C31 C40 -1.2(7)
C29 C32 C31 C40 -176.6(5)
